data_4516739
loop_
_publ_author_name
'Jeletic, Matthew S.'
'Hulley, Elliott B.'
'Helm, Monte L.'
'Mock, Michael T.'
'Appel, Aaron M.'
'Wiedner, Eric S.'
'Linehan, John C.'

_publ_section_title
;
 Understanding the Relationship Between Kinetics and Thermodynamics in CO2
 Hydrogenation Catalysis
;
_journal_issue 9
_journal_name_full 'ACS Catalysis'
_journal_page_first 6008
_journal_paper_doi 10.1021/acscatal.7b01673
_journal_volume 7
_journal_year 2017
_chemical_formula_moiety 'C24 H38 Co N2 P4, 2(B F4), 2(C2 H3 N)'
_chemical_formula_sum 'C28 H44 B2 Co F8 N4 P4'
_chemical_formula_weight 793.10
_chemical_name_systematic '[(dmpbz)2Co(CH3CN)2][BF4]2,(CH3CN)2'
_space_group_crystal_system triclinic
_space_group_IT_number 2
_space_group_name_Hall '-P 1'
_space_group_name_H-M_alt 'P -1'
_atom_sites_solution_hydrogens geom
_atom_sites_solution_primary heavy
_atom_sites_solution_secondary difmap
_audit_creation_date 2013-01-11
_audit_creation_method
;
  Olex2 1.2
  (compiled Nov  5 2012 18:25:38, GUI svn.r4372)
;
_audit_update_record
;
2013-01-11 # Formatted by publCIF
;
_cell_angle_alpha 114.987(3)
_cell_angle_beta 111.721(2)
_cell_angle_gamma 93.719(3)
_cell_formula_units_Z 1
_cell_length_a 10.0889(5)
_cell_length_b 10.4012(5)
_cell_length_c 10.9505(6)
_cell_measurement_reflns_used 7205
_cell_measurement_temperature 140
_cell_measurement_theta_max 30.230
_cell_measurement_theta_min 2.252
_cell_volume 933.62(9)
_computing_data_reduction 'SAINT v7.68A (Bruker, 2009)'
_computing_molecular_graphics
;
O. V. Dolomanov, L. J. Bourhis, R. J. Gildea, J. A. K. Howard and H. Puschmann,
OLEX2: a complete structure solution, refinement and analysis program.
J. Appl. Cryst. (2009). 42, 339-341.
;
_computing_publication_material
;
O. V. Dolomanov, L. J. Bourhis, R. J. Gildea, J. A. K. Howard and H. Puschmann,
OLEX2: a complete structure solution, refinement and analysis program.
J. Appl. Cryst. (2009). 42, 339-341.
;
_computing_structure_refinement
;
XL, G.M. Sheldrick, Acta Cryst.
(2008). A64, 112-122
;
_computing_structure_solution
;
olex2.solve (L.J. Bourhis, O.V. Dolomanov, R.J. Gildea, J.A.K. Howard,
H. Puschmann, in preparation, 2011)
;
_diffrn_ambient_temperature 140
_diffrn_measured_fraction_theta_full 0.986
_diffrn_measured_fraction_theta_max 0.986
_diffrn_measurement_device_type 'Bruker APEX-II CCD'
_diffrn_measurement_method '\f and \w scans'
_diffrn_radiation_monochromator graphite
_diffrn_radiation_type MoK\a
_diffrn_radiation_wavelength 0.71073
_diffrn_reflns_av_R_equivalents 0.0309
_diffrn_reflns_av_unetI/netI 0.0334
_diffrn_reflns_limit_h_max 12
_diffrn_reflns_limit_h_min -13
_diffrn_reflns_limit_k_max 13
_diffrn_reflns_limit_k_min -13
_diffrn_reflns_limit_l_max 14
_diffrn_reflns_limit_l_min -14
_diffrn_reflns_number 17485
_diffrn_reflns_theta_full 28.29
_diffrn_reflns_theta_max 28.29
_diffrn_reflns_theta_min 2.24
_diffrn_source 'fine-focus sealed tube'
_diffrn_standards_number 0
_exptl_absorpt_coefficient_mu 0.697
_exptl_absorpt_correction_T_max 1.0000
_exptl_absorpt_correction_T_min 0.9265
_exptl_absorpt_correction_type multi-scan
_exptl_absorpt_process_details
;
SADABS-2008/1 (Bruker,2008) was used for absorption correction.
wR2(int) was 0.0545 before and 0.0410 after correction.
The Ratio of minimum to maximum transmission is 0.9265.
The \l/2 correction factor is 0.0015.
;
_exptl_crystal_colour 'clear light violet'
_exptl_crystal_colour_lustre clear
_exptl_crystal_colour_modifier light
_exptl_crystal_colour_primary violet
_exptl_crystal_density_diffrn 1.411
_exptl_crystal_density_method 'not measured'
_exptl_crystal_description prism
_exptl_crystal_F_000 409
_exptl_crystal_size_max 0.1
_exptl_crystal_size_mid 0.1
_exptl_crystal_size_min 0.1
_refine_diff_density_max 0.640
_refine_diff_density_min -0.268
_refine_diff_density_rms 0.069
_refine_ls_extinction_method none
_refine_ls_goodness_of_fit_ref 1.050
_refine_ls_hydrogen_treatment constr
_refine_ls_matrix_type full
_refine_ls_number_parameters 220
_refine_ls_number_reflns 4572
_refine_ls_number_restraints 0
_refine_ls_restrained_S_all 1.050
_refine_ls_R_factor_all 0.0458
_refine_ls_R_factor_gt 0.0333
_refine_ls_shift/su_max 0.001
_refine_ls_shift/su_mean 0.000
_refine_ls_structure_factor_coef Fsqd
_refine_ls_weighting_details 'calc w=1/[\s^2^(Fo^2^)+(0.0416P)^2^+0.3301P] where P=(Fo^2^+2Fc^2^)/3'
_refine_ls_weighting_scheme calc
_refine_ls_wR_factor_gt 0.0800
_refine_ls_wR_factor_ref 0.0860
_reflns_number_gt 3747
_reflns_number_total 4572
_reflns_threshold_expression >2sigma(I)
_cod_data_source_file cs7b01673_si_001.cif
_cod_data_source_block Co(dmpbz)2
_cod_original_cell_volume 933.62(8)
_cod_database_code 4516739
_olex2_refinement_description
;
1. Fixed Uiso
 At 1.2 times of:
  H4 of C4, H3 of C3, H2 of C2, H5 of C5
 At 1.5 times of:
  {H7A,H7B,H7C} of C7, {H10A,H10B,H10C} of C10, {H9A,H9B,H9C} of C9, {H8A,H8B,
  H8C} of C8, {H13A,H13B,H13C} of C13, {H12A,H12B,H12C} of C12
2.a Aromatic/amide H refined with riding coordinates:
 C2(H2), C5(H5), C3(H3), C4(H4)
2.b Idealised Me refined as rotating group:
 C7(H7A,H7B,H7C), C10(H10A,H10B,H10C), C9(H9A,H9B,H9C), C8(H8A,H8B,H8C),
 C12(H12A,H12B,H12C), C13(H13A,H13B,H13C)
;

loop_
_space_group_symop_id
_space_group_symop_operation_xyz
1 'x, y, z'
2 '-x, -y, -z'

loop_
_atom_site_label
_atom_site_type_symbol
_atom_site_fract_x
_atom_site_fract_y
_atom_site_fract_z
_atom_site_U_iso_or_equiv
_atom_site_adp_type
_atom_site_occupancy
_atom_site_symmetry_multiplicity
_atom_site_calc_flag
_atom_site_refinement_flags
Co1 Co 0.0000 0.5000 0.0000 0.01672(9) Uani 1 2 d S
P1 P -0.07041(5) 0.62294(5) 0.17961(5) 0.01819(11) Uani 1 1 d .
P2 P 0.21215(5) 0.53178(5) 0.18765(5) 0.01817(11) Uani 1 1 d .
C2 C 0.0268(2) 0.6712(2) 0.4779(2) 0.0266(4) Uani 1 1 d .
H2 H -0.0595 0.7029 0.4772 0.032 Uiso 1 1 calc R
C1 C 0.05370(19) 0.62490(18) 0.35157(18) 0.0210(3) Uani 1 1 d .
C6 C 0.1817(2) 0.58050(18) 0.35399(18) 0.0210(3) Uani 1 1 d .
C5 C 0.2829(2) 0.5818(2) 0.4831(2) 0.0259(4) Uani 1 1 d .
H5 H 0.3705 0.5521 0.4855 0.031 Uiso 1 1 calc R
C3 C 0.1278(2) 0.6702(2) 0.6046(2) 0.0304(4) Uani 1 1 d .
H3 H 0.1094 0.7000 0.6903 0.037 Uiso 1 1 calc R
C4 C 0.2551(2) 0.6264(2) 0.6073(2) 0.0305(4) Uani 1 1 d .
H4 H 0.3237 0.6269 0.6949 0.037 Uiso 1 1 calc R
F4 F -0.28166(15) 0.98100(13) 0.65962(14) 0.0450(3) Uani 1 1 d .
F1 F -0.12961(13) 0.84063(15) 0.71160(13) 0.0432(3) Uani 1 1 d .
F2 F -0.37892(15) 0.75078(16) 0.59824(17) 0.0563(4) Uani 1 1 d .
F3 F -0.26326(16) 0.79244(17) 0.47142(14) 0.0555(4) Uani 1 1 d .
C7 C -0.0601(2) 0.81681(19) 0.2397(2) 0.0278(4) Uani 1 1 d .
H7A H 0.0402 0.8691 0.2694 0.042 Uiso 1 1 calc R
H7B H -0.0839 0.8583 0.3253 0.042 Uiso 1 1 calc R
H7C H -0.1309 0.8274 0.1569 0.042 Uiso 1 1 calc R
C10 C 0.2950(2) 0.3790(2) 0.1706(2) 0.0292(4) Uani 1 1 d .
H10A H 0.2221 0.2941 0.1460 0.044 Uiso 1 1 calc R
H10B H 0.3806 0.4072 0.2658 0.044 Uiso 1 1 calc R
H10C H 0.3269 0.3530 0.0909 0.044 Uiso 1 1 calc R
C9 C 0.3642(2) 0.6831(2) 0.2509(2) 0.0272(4) Uani 1 1 d .
H9A H 0.3939 0.6640 0.1705 0.041 Uiso 1 1 calc R
H9B H 0.4481 0.6928 0.3390 0.041 Uiso 1 1 calc R
H9C H 0.3328 0.7744 0.2775 0.041 Uiso 1 1 calc R
C8 C -0.25472(19) 0.5508(2) 0.1523(2) 0.0251(4) Uani 1 1 d .
H8A H -0.3290 0.5646 0.0740 0.038 Uiso 1 1 calc R
H8B H -0.2631 0.6032 0.2464 0.038 Uiso 1 1 calc R
H8C H -0.2711 0.4457 0.1219 0.038 Uiso 1 1 calc R
B1 B -0.2634(2) 0.8400(2) 0.6096(2) 0.0276(4) Uani 1 1 d .
N1 N -0.08657(17) 0.29305(16) 0.00121(16) 0.0244(3) Uani 1 1 d .
C11 C -0.1309(2) 0.19061(19) 0.00311(18) 0.0235(4) Uani 1 1 d .
C12 C -0.1871(2) 0.0606(2) 0.0070(2) 0.0320(4) Uani 1 1 d .
H12A H -0.2100 -0.0272 -0.0879 0.048 Uiso 1 1 calc R
H12B H -0.2771 0.0682 0.0216 0.048 Uiso 1 1 calc R
H12C H -0.1122 0.0533 0.0900 0.048 Uiso 1 1 calc R
C14 C 0.5678(3) 0.9073(3) 0.1759(3) 0.0412(5) Uani 1 1 d .
N2 N 0.5294(3) 0.8251(3) 0.0535(3) 0.0637(6) Uani 1 1 d .
C13 C 0.6153(3) 1.0105(2) 0.3336(3) 0.0454(6) Uani 1 1 d .
H13A H 0.5375 1.0594 0.3450 0.068 Uiso 1 1 calc R
H13B H 0.7059 1.0843 0.3706 0.068 Uiso 1 1 calc R
H13C H 0.6346 0.9575 0.3913 0.068 Uiso 1 1 calc R

loop_
_atom_site_aniso_label
_atom_site_aniso_U_11
_atom_site_aniso_U_22
_atom_site_aniso_U_33
_atom_site_aniso_U_23
_atom_site_aniso_U_13
_atom_site_aniso_U_12
Co1 0.01700(16) 0.01905(16) 0.01515(16) 0.00846(12) 0.00772(12) 0.00538(12)
P1 0.0190(2) 0.0193(2) 0.0174(2) 0.00860(16) 0.00941(17) 0.00544(16)
P2 0.0180(2) 0.0214(2) 0.0170(2) 0.01055(16) 0.00785(17) 0.00583(16)
C2 0.0259(9) 0.0290(9) 0.0231(9) 0.0095(7) 0.0131(7) 0.0040(7)
C1 0.0238(9) 0.0208(8) 0.0182(8) 0.0092(6) 0.0098(7) 0.0036(7)
C6 0.0246(9) 0.0209(8) 0.0185(8) 0.0102(6) 0.0100(7) 0.0036(7)
C5 0.0249(9) 0.0311(9) 0.0235(9) 0.0158(7) 0.0093(7) 0.0076(7)
C3 0.0378(11) 0.0348(10) 0.0177(8) 0.0111(7) 0.0141(8) 0.0028(8)
C4 0.0343(11) 0.0368(10) 0.0209(9) 0.0175(8) 0.0092(8) 0.0051(8)
F4 0.0501(8) 0.0346(6) 0.0429(7) 0.0126(5) 0.0193(6) 0.0160(6)
F1 0.0282(6) 0.0620(8) 0.0303(6) 0.0198(6) 0.0059(5) 0.0160(6)
F2 0.0342(7) 0.0618(9) 0.0757(10) 0.0510(8) 0.0079(7) 0.0016(6)
F3 0.0575(9) 0.0845(10) 0.0297(7) 0.0245(7) 0.0237(6) 0.0447(8)
C7 0.0343(10) 0.0221(9) 0.0278(9) 0.0110(7) 0.0151(8) 0.0097(7)
C10 0.0327(10) 0.0351(10) 0.0280(10) 0.0190(8) 0.0153(8) 0.0192(8)
C9 0.0203(9) 0.0349(10) 0.0227(9) 0.0146(8) 0.0065(7) -0.0011(7)
C8 0.0220(9) 0.0312(9) 0.0237(9) 0.0119(7) 0.0134(7) 0.0060(7)
B1 0.0251(11) 0.0303(10) 0.0219(10) 0.0104(8) 0.0073(8) 0.0077(8)
N1 0.0249(8) 0.0239(7) 0.0223(7) 0.0100(6) 0.0098(6) 0.0064(6)
C11 0.0238(9) 0.0244(9) 0.0182(8) 0.0079(7) 0.0080(7) 0.0068(7)
C12 0.0412(11) 0.0248(9) 0.0280(10) 0.0142(8) 0.0125(9) 0.0030(8)
C14 0.0360(12) 0.0434(12) 0.0629(16) 0.0329(12) 0.0306(12) 0.0173(10)
N2 0.0649(16) 0.0709(16) 0.0651(15) 0.0282(13) 0.0424(13) 0.0255(13)
C13 0.0431(13) 0.0390(12) 0.0566(15) 0.0252(11) 0.0223(11) 0.0089(10)

loop_
_atom_type_symbol
_atom_type_description
_atom_type_scat_dispersion_real
_atom_type_scat_dispersion_imag
_atom_type_scat_source
C C 0.0033 0.0016 'International Tables Vol C Tables 4.2.6.8 and 6.1.1.4'
H H 0.0000 0.0000 'International Tables Vol C Tables 4.2.6.8 and 6.1.1.4'
B B 0.0013 0.0007 'International Tables Vol C Tables 4.2.6.8 and 6.1.1.4'
Co Co 0.3494 0.9721 'International Tables Vol C Tables 4.2.6.8 and 6.1.1.4'
F F 0.0171 0.0103 'International Tables Vol C Tables 4.2.6.8 and 6.1.1.4'
N N 0.0061 0.0033 'International Tables Vol C Tables 4.2.6.8 and 6.1.1.4'
P P 0.1023 0.0942 'International Tables Vol C Tables 4.2.6.8 and 6.1.1.4'

loop_
_geom_angle_atom_site_label_1
_geom_angle_atom_site_label_2
_geom_angle_atom_site_label_3
_geom_angle
_geom_angle_site_symmetry_1
_geom_angle_site_symmetry_3
P1 Co1 P1 180.00(3) 2_565 .
P1 Co1 N1 86.77(4) . .
P1 Co1 N1 93.23(4) . 2_565
P1 Co1 N1 93.23(4) 2_565 .
P1 Co1 N1 86.77(4) 2_565 2_565
P2 Co1 P1 85.663(16) . .
P2 Co1 P1 94.337(16) 2_565 .
P2 Co1 P1 94.337(16) . 2_565
P2 Co1 P1 85.663(16) 2_565 2_565
P2 Co1 P2 180.0 . 2_565
P2 Co1 N1 86.80(4) . .
P2 Co1 N1 93.20(4) . 2_565
P2 Co1 N1 93.20(4) 2_565 .
P2 Co1 N1 86.80(4) 2_565 2_565
N1 Co1 N1 180.0 . 2_565
C1 P1 Co1 108.31(6) . .
C7 P1 Co1 118.51(7) . .
C7 P1 C1 102.87(8) . .
C7 P1 C8 102.69(9) . .
C8 P1 Co1 118.49(6) . .
C8 P1 C1 104.05(8) . .
C6 P2 Co1 108.41(6) . .
C10 P2 Co1 119.55(7) . .
C10 P2 C6 103.67(8) . .
C9 P2 Co1 116.33(6) . .
C9 P2 C6 103.02(8) . .
C9 P2 C10 103.98(10) . .
C3 C2 C1 119.22(18) . .
C2 C1 P1 123.02(14) . .
C6 C1 P1 116.81(12) . .
C6 C1 C2 120.16(16) . .
C1 C6 P2 116.94(12) . .
C1 C6 C5 119.80(16) . .
C5 C6 P2 123.19(14) . .
C4 C5 C6 119.80(18) . .
C4 C3 C2 120.71(17) . .
C5 C4 C3 120.31(17) . .
F4 B1 F1 109.57(16) . .
F2 B1 F4 108.26(18) . .
F2 B1 F1 109.95(17) . .
F2 B1 F3 110.46(17) . .
F3 B1 F4 108.69(17) . .
F3 B1 F1 109.87(17) . .
C11 N1 Co1 178.97(15) . .
N1 C11 C12 179.46(19) . .
N2 C14 C13 178.8(3) . .

loop_
_geom_bond_atom_site_label_1
_geom_bond_atom_site_label_2
_geom_bond_distance
_geom_bond_site_symmetry_2
Co1 P1 2.2440(4) .
Co1 P1 2.2440(4) 2_565
Co1 P2 2.2342(4) 2_565
Co1 P2 2.2342(4) .
Co1 N1 2.2771(15) 2_565
Co1 N1 2.2771(15) .
P1 C1 1.8257(18) .
P1 C7 1.8195(18) .
P1 C8 1.8244(18) .
P2 C6 1.8228(17) .
P2 C10 1.8158(19) .
P2 C9 1.8140(18) .
C2 C1 1.397(2) .
C2 C3 1.389(3) .
C1 C6 1.395(3) .
C6 C5 1.399(2) .
C5 C4 1.382(3) .
C3 C4 1.385(3) .
F4 B1 1.384(3) .
F1 B1 1.395(2) .
F2 B1 1.374(3) .
F3 B1 1.380(2) .
N1 C11 1.140(2) .
C11 C12 1.456(3) .
C14 N2 1.133(3) .
C14 C13 1.455(3) .
